data_4022788
loop_
_publ_author_name
'Devarajulu Sureshkumar'
'Thanikachalam Gunasundari'
'Venkataraman Ganesh'
'Srinivasan Chandrasekaran'

_publ_section_title
;
 Regio- and Stereospecific Synthesis of \b-Sulfonamidodisulfides
 and \b-Sulfonamidosulfides from Aziridines using Tetrathiomolybdate
 as a Sulfur Transfer Reagent
;
_journal_name_full 'Journal of Organic Chemistry'
_journal_page_first 2106
_journal_page_last 2117
_journal_paper_doi 10.1021/jo0624389
_journal_volume 72
_journal_year 2007
_chemical_formula_moiety 'C17 H21 N O6 S'
_chemical_formula_sum 'C17 H21 N O6 S'
_chemical_formula_weight 367.41
_chemical_melting_point 395.15
_chemical_name_common Acetylaziridine
_chemical_name_systematic
;
 ?
;
_space_group_IT_number 14
_symmetry_cell_setting monoclinic
_symmetry_space_group_name_Hall '-P 2yn'
_symmetry_space_group_name_H-M 'P 1 21/n 1'
_atom_sites_solution_hydrogens geom
_atom_sites_solution_primary direct
_atom_sites_solution_secondary difmap
_audit_creation_method SHELXL-97
_cell_angle_alpha 90.00
_cell_angle_beta 93.888(9)
_cell_angle_gamma 90.00
_cell_formula_units_Z 4
_cell_length_a 12.480(6)
_cell_length_b 5.868(3)
_cell_length_c 25.332(12)
_cell_measurement_temperature 298(2)
_cell_measurement_theta_max 25.00
_cell_measurement_theta_min 1.61
_cell_volume 1850.8(15)
_computing_cell_refinement SMART
_computing_data_collection 'SMART (Bruker, 1998)'
_computing_data_reduction 'SAINT (Bruker, 1998)'
_computing_molecular_graphics 'Ortep-3 for Windows (Farrugia, 1997) and CAMERON (Watkin et al., 1993)'
_computing_publication_material 'PLATON (Spek, 2003)'
_computing_structure_refinement 'SHELXL-97 (Sheldrick, 1997)'
_computing_structure_solution 'SIR92 (Altomare et al., 1993)'
_diffrn_ambient_temperature 296(2)
_diffrn_measured_fraction_theta_full 0.999
_diffrn_measured_fraction_theta_max 0.999
_diffrn_measurement_device_type 'Bruker SMART CCD area detector'
_diffrn_measurement_method '\f and \w scans'
_diffrn_radiation_monochromator graphite
_diffrn_radiation_source 'fine-focus sealed tube'
_diffrn_radiation_type MoK\a
_diffrn_radiation_wavelength 0.71073
_diffrn_reflns_av_R_equivalents 0.0431
_diffrn_reflns_av_sigmaI/netI 0.0429
_diffrn_reflns_limit_h_max 14
_diffrn_reflns_limit_h_min -14
_diffrn_reflns_limit_k_max 6
_diffrn_reflns_limit_k_min -6
_diffrn_reflns_limit_l_max 30
_diffrn_reflns_limit_l_min -30
_diffrn_reflns_number 12687
_diffrn_reflns_theta_full 25.00
_diffrn_reflns_theta_max 25.00
_diffrn_reflns_theta_min 1.61
_exptl_absorpt_coefficient_mu 0.206
_exptl_absorpt_correction_T_max 0.9817
_exptl_absorpt_correction_T_min 0.9579
_exptl_absorpt_correction_type multi-scan
_exptl_absorpt_process_details '(SADABS; Sheldrick, 1997)'
_exptl_crystal_colour colorless
_exptl_crystal_density_diffrn 1.319
_exptl_crystal_density_method 'not measured'
_exptl_crystal_description block
_exptl_crystal_F_000 776
_exptl_crystal_size_max 0.21
_exptl_crystal_size_mid 0.09
_exptl_crystal_size_min 0.09
_refine_diff_density_max 0.448
_refine_diff_density_min -0.333
_refine_diff_density_rms 0.057
_refine_ls_extinction_method none
_refine_ls_goodness_of_fit_ref 1.099
_refine_ls_hydrogen_treatment refall
_refine_ls_matrix_type full
_refine_ls_number_parameters 226
_refine_ls_number_reflns 3252
_refine_ls_number_restraints 0
_refine_ls_restrained_S_all 1.099
_refine_ls_R_factor_all 0.1116
_refine_ls_R_factor_gt 0.0799
_refine_ls_shift/su_max 0.000
_refine_ls_shift/su_mean 0.000
_refine_ls_structure_factor_coef Fsqd
_refine_ls_weighting_details 'calc w=1/[\s^2^(Fo^2^)+(0.0850P)^2^+1.3471P] where P=(Fo^2^+2Fc^2^)/3'
_refine_ls_weighting_scheme calc
_refine_ls_wR_factor_gt 0.1810
_refine_ls_wR_factor_ref 0.1962
_reflns_number_gt 2348
_reflns_number_total 3252
_reflns_threshold_expression I>2sigma(I)
_cod_data_source_file jo0624389si20070101_074737_08.cif
_cod_data_source_block compound14
_cod_depositor_comments
;
The following automatic conversions were performed:
'_symmetry_cell_setting' value 'Monoclinic' changed to 'monoclinic'
according to '/home/saulius/struct/CIF-dictionaries/cif_core.dic'
dictionary named 'cif_core.dic' version 2.4.1 from 2010-06-29.

Automatic conversion script
Id: cif_fix_enum 1527 2010-12-29 10:47:43Z saulius 

The following automatic conversions were performed:

'_chemical_melting_point' value '122 deg' was changed to '395.15' -
it was converted from degrees Celsius(C) to Kelvins(K).

Automatic conversion script
Id: cif_fix_values 1646 2011-03-28 12:23:43Z adriana 
;
_cod_original_sg_symbol_H-M 'P 21/n'
_cod_database_code 4022788

loop_
_symmetry_equiv_pos_as_xyz
'x, y, z'
'-x+1/2, y+1/2, -z+1/2'
'-x, -y, -z'
'x-1/2, -y-1/2, z-1/2'

loop_
_atom_site_label
_atom_site_type_symbol
_atom_site_fract_x
_atom_site_fract_y
_atom_site_fract_z
_atom_site_U_iso_or_equiv
_atom_site_adp_type
_atom_site_occupancy
_atom_site_symmetry_multiplicity
_atom_site_calc_flag
_atom_site_refinement_flags
S1 S 0.55991(8) 0.16016(18) 0.91196(4) 0.0477(3) Uani 1 1 d .
O2 O 0.6225(2) 0.2971(5) 0.94908(11) 0.0644(8) Uani 1 1 d .
N1 N 0.4305(2) 0.2204(5) 0.91080(12) 0.0446(8) Uani 1 1 d .
C14 C -0.0028(4) 0.3416(13) 0.9416(2) 0.0830(17) Uani 1 1 d .
O1 O 0.5685(2) -0.0821(5) 0.91671(11) 0.0618(8) Uani 1 1 d .
O5 O 0.0905(2) 0.2271(6) 0.94634(12) 0.0708(9) Uani 1 1 d .
O3 O 0.2161(2) 0.2063(5) 0.85786(11) 0.0628(8) Uani 1 1 d .
O6 O -0.0073(3) 0.5431(9) 0.93418(18) 0.1092(15) Uani 1 1 d .
C8 C 0.4035(3) 0.4621(7) 0.91970(16) 0.0547(11) Uani 1 1 d .
H8 H 0.4644 0.5660 0.9264 0.066 Uiso 1 1 calc R
C6 C 0.6332(4) 0.4478(7) 0.83812(19) 0.0658(13) Uani 1 1 d .
H6 H 0.6555 0.5428 0.8661 0.079 Uiso 1 1 calc R
C13 C 0.3865(3) 0.2932(7) 0.96132(15) 0.0494(10) Uani 1 1 d .
H13 H 0.4378 0.2976 0.9924 0.059 Uiso 1 1 calc R
C1 C 0.5854(3) 0.2423(7) 0.84740(15) 0.0458(9) Uani 1 1 d .
C5 C 0.6476(4) 0.5115(8) 0.7866(2) 0.0740(14) Uani 1 1 d .
H5 H 0.6787 0.6520 0.7803 0.089 Uiso 1 1 calc R
C4 C 0.6177(4) 0.3751(9) 0.74481(19) 0.0692(13) Uani 1 1 d .
C9 C 0.3102(4) 0.5524(8) 0.88483(18) 0.0639(12) Uani 1 1 d .
H9A H 0.2961 0.7082 0.8951 0.077 Uiso 1 1 calc R
H9B H 0.3303 0.5548 0.8485 0.077 Uiso 1 1 calc R
C12 C 0.2761(3) 0.2092(8) 0.97066(16) 0.0567(11) Uani 1 1 d .
H12A H 0.2672 0.2079 1.0084 0.068 Uiso 1 1 calc R
H12B H 0.2685 0.0538 0.9579 0.068 Uiso 1 1 calc R
C2 C 0.5544(3) 0.1009(7) 0.80560(17) 0.0584(11) Uani 1 1 d .
H2 H 0.5224 -0.0390 0.8116 0.070 Uiso 1 1 calc R
C10 C 0.2089(4) 0.4165(8) 0.88734(18) 0.0612(12) Uani 1 1 d .
H10 H 0.1483 0.5063 0.8721 0.073 Uiso 1 1 calc R
C3 C 0.5715(4) 0.1694(9) 0.75513(18) 0.0697(13) Uani 1 1 d .
H3 H 0.5512 0.0732 0.7270 0.084 Uiso 1 1 calc R
C16 C 0.1628(4) 0.1852(9) 0.8122(2) 0.0722(14) Uani 1 1 d .
C17 C 0.1801(5) -0.0345(9) 0.7871(2) 0.0950(19) Uani 1 1 d .
H17A H 0.2252 -0.1279 0.8104 0.114 Uiso 1 1 calc R
H17B H 0.2142 -0.0111 0.7547 0.114 Uiso 1 1 calc R
H17C H 0.1123 -0.1090 0.7796 0.114 Uiso 1 1 calc R
C11 C 0.1886(3) 0.3543(8) 0.94344(17) 0.0618(12) Uani 1 1 d .
H11 H 0.1825 0.4954 0.9637 0.074 Uiso 1 1 calc R
C15 C -0.0952(4) 0.1865(12) 0.9478(2) 0.103(2) Uani 1 1 d .
H15A H -0.0695 0.0337 0.9534 0.124 Uiso 1 1 calc R
H15B H -0.1428 0.1916 0.9164 0.124 Uiso 1 1 calc R
H15C H -0.1332 0.2340 0.9776 0.124 Uiso 1 1 calc R
O4 O 0.1105(5) 0.3318(8) 0.7932(2) 0.179(3) Uani 1 1 d .
C7 C 0.6314(5) 0.4506(12) 0.6886(2) 0.105(2) Uani 1 1 d .
H7A H 0.6054 0.3336 0.6646 0.126 Uiso 1 1 calc R
H7B H 0.7061 0.4780 0.6841 0.126 Uiso 1 1 calc R
H7C H 0.5914 0.5883 0.6815 0.126 Uiso 1 1 calc R

loop_
_atom_site_aniso_label
_atom_site_aniso_U_11
_atom_site_aniso_U_22
_atom_site_aniso_U_33
_atom_site_aniso_U_23
_atom_site_aniso_U_13
_atom_site_aniso_U_12
S1 0.0423(6) 0.0495(6) 0.0512(6) 0.0010(5) 0.0025(4) -0.0003(5)
O2 0.0501(17) 0.077(2) 0.0649(18) -0.0064(16) -0.0071(14) -0.0051(15)
N1 0.0447(19) 0.0425(19) 0.0467(18) 0.0025(14) 0.0039(14) -0.0015(14)
C14 0.055(3) 0.125(5) 0.070(3) -0.009(4) 0.009(2) 0.023(4)
O1 0.066(2) 0.0486(18) 0.071(2) 0.0105(15) 0.0083(15) 0.0078(14)
O5 0.0464(19) 0.094(2) 0.073(2) -0.0020(18) 0.0119(15) 0.0106(17)
O3 0.0597(19) 0.078(2) 0.0494(17) -0.0024(15) -0.0078(14) 0.0216(16)
O6 0.082(3) 0.122(4) 0.124(3) 0.006(3) 0.012(2) 0.043(3)
C8 0.056(3) 0.052(3) 0.057(2) -0.001(2) 0.007(2) 0.002(2)
C6 0.070(3) 0.052(3) 0.077(3) -0.009(2) 0.020(2) -0.016(2)
C13 0.049(2) 0.059(3) 0.040(2) -0.0023(19) 0.0051(17) 0.0001(19)
C1 0.037(2) 0.042(2) 0.058(2) 0.0001(19) 0.0084(18) -0.0019(17)
C5 0.079(3) 0.059(3) 0.087(4) 0.011(3) 0.033(3) -0.012(3)
C4 0.062(3) 0.080(4) 0.067(3) 0.011(3) 0.016(2) 0.002(3)
C9 0.071(3) 0.054(3) 0.066(3) 0.006(2) 0.008(2) 0.014(2)
C12 0.049(2) 0.076(3) 0.046(2) 0.008(2) 0.0096(18) 0.003(2)
C2 0.056(3) 0.055(3) 0.065(3) -0.004(2) 0.007(2) -0.015(2)
C10 0.054(3) 0.067(3) 0.063(3) 0.003(2) 0.002(2) 0.024(2)
C3 0.071(3) 0.081(4) 0.057(3) -0.011(3) 0.007(2) -0.008(3)
C16 0.067(3) 0.070(3) 0.075(3) 0.018(3) -0.025(3) -0.003(3)
C17 0.131(5) 0.079(4) 0.069(3) 0.003(3) -0.036(3) -0.010(4)
C11 0.050(3) 0.079(3) 0.057(3) -0.007(2) 0.010(2) 0.004(2)
C15 0.050(3) 0.160(6) 0.099(4) -0.025(4) 0.007(3) 0.006(4)
O4 0.236(7) 0.104(4) 0.177(5) -0.017(3) -0.141(5) 0.058(4)
C7 0.099(4) 0.132(5) 0.086(4) 0.038(4) 0.025(3) 0.003(4)

loop_
_atom_type_symbol
_atom_type_description
_atom_type_scat_dispersion_real
_atom_type_scat_dispersion_imag
_atom_type_scat_source
C C 0.0033 0.0016 'International Tables Vol C Tables 4.2.6.8 and 6.1.1.4'
H H 0.0000 0.0000 'International Tables Vol C Tables 4.2.6.8 and 6.1.1.4'
N N 0.0061 0.0033 'International Tables Vol C Tables 4.2.6.8 and 6.1.1.4'
O O 0.0106 0.0060 'International Tables Vol C Tables 4.2.6.8 and 6.1.1.4'
S S 0.1246 0.1234 'International Tables Vol C Tables 4.2.6.8 and 6.1.1.4'

loop_
_geom_angle_atom_site_label_1
_geom_angle_atom_site_label_2
_geom_angle_atom_site_label_3
_geom_angle
O2 S1 O1 117.98(19)
O2 S1 N1 112.45(17)
O1 S1 N1 106.38(17)
O2 S1 C1 109.48(19)
O1 S1 C1 109.52(18)
N1 S1 C1 99.41(17)
C8 N1 C13 59.5(2)
C8 N1 S1 115.8(3)
C13 N1 S1 117.6(2)
O6 C14 O5 122.6(6)
O6 C14 C15 126.4(6)
O5 C14 C15 111.0(6)
C14 O5 C11 118.1(5)
C16 O3 C10 119.6(4)
C13 C8 N1 60.6(3)
C13 C8 C9 120.8(4)
N1 C8 C9 115.0(4)
C13 C8 H8 116.2
N1 C8 H8 116.2
C9 C8 H8 116.2
C1 C6 C5 119.0(4)
C1 C6 H6 120.5
C5 C6 H6 120.5
C8 C13 N1 59.9(2)
C8 C13 C12 120.9(4)
N1 C13 C12 116.0(3)
C8 C13 H13 116.1
N1 C13 H13 116.1
C12 C13 H13 116.1
C6 C1 C2 119.9(4)
C6 C1 S1 120.6(3)
C2 C1 S1 119.4(3)
C4 C5 C6 122.0(4)
C4 C5 H5 119.0
C6 C5 H5 119.0
C5 C4 C3 117.9(4)
C5 C4 C7 121.2(5)
C3 C4 C7 120.9(5)
C10 C9 C8 114.1(4)
C10 C9 H9A 108.7
C8 C9 H9A 108.7
C10 C9 H9B 108.7
C8 C9 H9B 108.7
H9A C9 H9B 107.6
C13 C12 C11 112.7(4)
C13 C12 H12A 109.0
C11 C12 H12A 109.0
C13 C12 H12B 109.0
C11 C12 H12B 109.0
H12A C12 H12B 107.8
C3 C2 C1 119.1(4)
C3 C2 H2 120.4
C1 C2 H2 120.4
O3 C10 C9 110.4(4)
O3 C10 C11 107.5(4)
C9 C10 C11 111.4(4)
O3 C10 H10 109.1
C9 C10 H10 109.1
C11 C10 H10 109.1
C4 C3 C2 122.0(4)
C4 C3 H3 119.0
C2 C3 H3 119.0
O4 C16 O3 122.4(5)
O4 C16 C17 124.6(5)
O3 C16 C17 112.9(4)
C16 C17 H17A 109.5
C16 C17 H17B 109.5
H17A C17 H17B 109.5
C16 C17 H17C 109.5
H17A C17 H17C 109.5
H17B C17 H17C 109.5
O5 C11 C10 111.9(4)
O5 C11 C12 106.0(4)
C10 C11 C12 113.8(3)
O5 C11 H11 108.3
C10 C11 H11 108.3
C12 C11 H11 108.3
C14 C15 H15A 109.5
C14 C15 H15B 109.5
H15A C15 H15B 109.5
C14 C15 H15C 109.5
H15A C15 H15C 109.5
H15B C15 H15C 109.5
C4 C7 H7A 109.5
C4 C7 H7B 109.5
H7A C7 H7B 109.5
C4 C7 H7C 109.5
H7A C7 H7C 109.5
H7B C7 H7C 109.5

loop_
_geom_bond_atom_site_label_1
_geom_bond_atom_site_label_2
_geom_bond_distance
S1 O2 1.429(3)
S1 O1 1.430(3)
S1 N1 1.652(3)
S1 C1 1.755(4)
N1 C8 1.478(5)
N1 C13 1.489(5)
C14 O6 1.198(7)
C14 O5 1.343(6)
C14 C15 1.486(8)
O5 C11 1.440(5)
O3 C16 1.300(5)
O3 C10 1.448(5)
C8 C13 1.473(6)
C8 C9 1.510(6)
C8 H8 0.9800
C6 C1 1.373(6)
C6 C5 1.382(6)
C6 H6 0.9300
C13 C12 1.498(6)
C13 H13 0.9800
C1 C2 1.379(6)
C5 C4 1.358(7)
C5 H5 0.9300
C4 C3 1.370(7)
C4 C7 1.511(7)
C9 C10 1.499(6)
C9 H9A 0.9700
C9 H9B 0.9700
C12 C11 1.513(6)
C12 H12A 0.9700
C12 H12B 0.9700
C2 C3 1.371(6)
C2 H2 0.9300
C10 C11 1.505(6)
C10 H10 0.9800
C3 H3 0.9300
C16 O4 1.164(6)
C16 C17 1.460(7)
C17 H17A 0.9600
C17 H17B 0.9600
C17 H17C 0.9600
C11 H11 0.9800
C15 H15A 0.9600
C15 H15B 0.9600
C15 H15C 0.9600
C7 H7A 0.9600
C7 H7B 0.9600
C7 H7C 0.9600

loop_
_geom_torsion_atom_site_label_1
_geom_torsion_atom_site_label_2
_geom_torsion_atom_site_label_3
_geom_torsion_atom_site_label_4
_geom_torsion
O2 S1 N1 C8 34.5(3)
O1 S1 N1 C8 165.1(3)
C1 S1 N1 C8 -81.3(3)
O2 S1 N1 C13 -33.0(3)
O1 S1 N1 C13 97.6(3)
C1 S1 N1 C13 -148.7(3)
O6 C14 O5 C11 1.3(7)
C15 C14 O5 C11 -177.6(4)
S1 N1 C8 C13 -108.2(3)
C13 N1 C8 C9 -112.7(4)
S1 N1 C8 C9 139.1(3)
C9 C8 C13 N1 103.2(4)
N1 C8 C13 C12 -104.1(4)
C9 C8 C13 C12 -0.9(6)
S1 N1 C13 C8 105.2(3)
C8 N1 C13 C12 112.2(4)
S1 N1 C13 C12 -142.6(3)
C5 C6 C1 C2 1.2(7)
C5 C6 C1 S1 -177.1(4)
O2 S1 C1 C6 -17.0(4)
O1 S1 C1 C6 -147.8(3)
N1 S1 C1 C6 101.0(4)
O2 S1 C1 C2 164.6(3)
O1 S1 C1 C2 33.8(4)
N1 S1 C1 C2 -77.4(4)
C1 C6 C5 C4 -1.2(7)
C6 C5 C4 C3 0.3(8)
C6 C5 C4 C7 178.3(5)
C13 C8 C9 C10 -14.3(6)
N1 C8 C9 C10 55.0(5)
C8 C13 C12 C11 -13.9(5)
N1 C13 C12 C11 -82.9(5)
C6 C1 C2 C3 -0.4(6)
S1 C1 C2 C3 178.0(3)
C16 O3 C10 C9 -105.8(5)
C16 O3 C10 C11 132.4(4)
C8 C9 C10 O3 -75.6(5)
C8 C9 C10 C11 43.8(5)
C5 C4 C3 C2 0.6(7)
C7 C4 C3 C2 -177.4(5)
C1 C2 C3 C4 -0.6(7)
C10 O3 C16 O4 1.6(8)
C10 O3 C16 C17 178.9(4)
C14 O5 C11 C10 -77.2(5)
C14 O5 C11 C12 158.2(4)
O3 C10 C11 O5 -59.9(4)
C9 C10 C11 O5 179.0(4)
O3 C10 C11 C12 60.2(5)
C9 C10 C11 C12 -61.0(5)
C13 C12 C11 O5 167.9(3)
C13 C12 C11 C10 44.6(5)
